data_4515259
loop_
_publ_author_name
'Witkowski, Tomasz G.'
'Sebastiao, Elena'
'Gabidullin, Bulat'
'Hu, Anguang'
'Zhang, Fan'
'Murugesu, Muralee'

_publ_section_title
;
 2,3,5,6-Tetra(1H-tetrazol-5-yl)pyrazine: A Thermally Stable Nitrogen-Rich
 Energetic Material
;
_journal_issue 2
_journal_name_full 'ACS Applied Energy Materials'
_journal_page_first 589
_journal_paper_doi 10.1021/acsaem.7b00138
_journal_volume 1
_journal_year 2018
_chemical_formula_moiety 'C8H5N18+, H3O+, 2(HSO4-), 3(H2O)'
_chemical_formula_sum 'C8 H16 N18 O12 S2'
_chemical_formula_weight 620.51
_chemical_name_systematic
'5-(3,5,6-tris(1H-tetrazol-5-yl)pyrazin-2-yl)-1H-tetrazol-4-ium hydroxonium bis(hydrogen sulfate) trihydrate'
_space_group_crystal_system triclinic
_space_group_IT_number 2
_space_group_name_Hall '-P 1'
_space_group_name_H-M_alt 'P -1'
_atom_sites_solution_hydrogens difmap
_audit_creation_method SHELXL-2016/6
_cell_angle_alpha 73.805(5)
_cell_angle_beta 77.853(5)
_cell_angle_gamma 75.274(5)
_cell_formula_units_Z 2
_cell_length_a 8.3965(16)
_cell_length_b 9.4271(19)
_cell_length_c 15.415(3)
_cell_measurement_reflns_used 4487
_cell_measurement_temperature 200(2)
_cell_measurement_theta_max 26.08
_cell_measurement_theta_min 2.39
_cell_volume 1120.4(4)
_computing_cell_refinement 'APEX II (Bruker, 2009)'
_computing_data_collection 'APEX II (Bruker, 2009)'
_computing_data_reduction 'SAINT (Bruker)'
_computing_molecular_graphics 'Mercury (Macrae et al., 2008)'
_computing_publication_material 'CIFTAB (Sheldrick, 1997)'
_computing_structure_refinement 'SHELXL-2014/7 (Sheldrick, 2014)'
_computing_structure_solution 'XT (Sheldrick, 2014)'
_diffrn_ambient_temperature 200(2)
_diffrn_measured_fraction_theta_full 1.000
_diffrn_measured_fraction_theta_max 0.911
_diffrn_measurement_device_type 'Bruker APEX-II CCD'
_diffrn_measurement_method '\f and \w scans'
_diffrn_radiation_type MoK\a
_diffrn_radiation_wavelength 0.71073
_diffrn_reflns_av_R_equivalents 0.0761
_diffrn_reflns_av_unetI/netI 0.0969
_diffrn_reflns_Laue_measured_fraction_full 1.000
_diffrn_reflns_Laue_measured_fraction_max 0.911
_diffrn_reflns_limit_h_max 11
_diffrn_reflns_limit_h_min -11
_diffrn_reflns_limit_k_max 12
_diffrn_reflns_limit_k_min -12
_diffrn_reflns_limit_l_max 20
_diffrn_reflns_limit_l_min -19
_diffrn_reflns_number 24553
_diffrn_reflns_point_group_measured_fraction_full 1.000
_diffrn_reflns_point_group_measured_fraction_max 0.911
_diffrn_reflns_theta_full 25.242
_diffrn_reflns_theta_max 28.676
_diffrn_reflns_theta_min 1.391
_exptl_absorpt_coefficient_mu 0.341
_exptl_absorpt_correction_T_max 0.7457
_exptl_absorpt_correction_T_min 0.6830
_exptl_absorpt_correction_type multi-scan
_exptl_absorpt_process_details 'SADABS, Bruker (2003)'
_exptl_crystal_colour yellow
_exptl_crystal_density_diffrn 1.839
_exptl_crystal_description plate
_exptl_crystal_F_000 636
_exptl_crystal_size_max 0.261
_exptl_crystal_size_mid 0.156
_exptl_crystal_size_min 0.036
_refine_diff_density_max 0.425
_refine_diff_density_min -0.524
_refine_diff_density_rms 0.086
_refine_ls_extinction_method none
_refine_ls_goodness_of_fit_ref 0.985
_refine_ls_hydrogen_treatment refall
_refine_ls_matrix_type full
_refine_ls_number_parameters 433
_refine_ls_number_reflns 5262
_refine_ls_number_restraints 21
_refine_ls_restrained_S_all 0.985
_refine_ls_R_factor_all 0.1412
_refine_ls_R_factor_gt 0.0529
_refine_ls_shift/su_max 0.001
_refine_ls_shift/su_mean 0.000
_refine_ls_structure_factor_coef Fsqd
_refine_ls_weighting_details 'w=1/[\s^2^(Fo^2^)+(0.0704P)^2^] where P=(Fo^2^+2Fc^2^)/3'
_refine_ls_weighting_scheme calc
_refine_ls_wR_factor_gt 0.1133
_refine_ls_wR_factor_ref 0.1500
_reflns_Friedel_coverage 0.000
_reflns_number_gt 2740
_reflns_number_total 5262
_reflns_threshold_expression 'I > 2\s(I)'
_cod_data_source_file ae7b00138_si_003.cif
_cod_data_source_block shelx
_cod_database_code 4515259
_shelx_shelxl_version_number 2016/6
_shelx_space_group_comment
;
The symmetry employed for this shelxl refinement is uniquely defined
by the following loop, which should always be used as a source of
symmetry information in preference to the above space-group names.
They are only intended as comments.
;
_shelx_estimated_absorpt_t_min 0.916
_shelx_estimated_absorpt_t_max 0.988

loop_
_space_group_symop_operation_xyz
'x, y, z'
'-x, -y, -z'

loop_
_atom_site_label
_atom_site_type_symbol
_atom_site_fract_x
_atom_site_fract_y
_atom_site_fract_z
_atom_site_U_iso_or_equiv
_atom_site_adp_type
_atom_site_occupancy
_atom_site_site_symmetry_order
_atom_site_calc_flag
_atom_site_refinement_flags_posn
_atom_site_refinement_flags_occupancy
_atom_site_disorder_assembly
_atom_site_disorder_group
C1 C 0.5890(4) 0.7415(4) 0.4203(2) 0.0257(8) Uani 1 1 d . . . .
C2 C 0.6985(4) 0.6943(3) 0.3414(2) 0.0226(7) Uani 1 1 d . . . .
C3 C 0.7133(4) 0.7778(4) 0.2501(2) 0.0233(7) Uani 1 1 d . . . .
C4 C 0.6205(4) 0.9291(4) 0.2128(2) 0.0238(8) Uani 1 1 d . . . .
C5 C 1.0077(4) 0.3558(4) 0.3402(2) 0.0272(8) Uani 1 1 d . . . .
C6 C 0.9059(4) 0.5019(4) 0.3008(2) 0.0233(7) Uani 1 1 d . . . .
C7 C 0.9231(4) 0.5869(4) 0.2094(2) 0.0234(7) Uani 1 1 d . . . .
C8 C 1.0433(4) 0.5464(4) 0.1314(2) 0.0258(8) Uani 1 1 d . . . .
N1 N 0.7924(3) 0.5578(3) 0.36366(18) 0.0253(6) Uani 1 1 d . . . .
N2 N 0.8239(3) 0.7212(3) 0.18613(18) 0.0252(7) Uani 1 1 d . . . .
N3 N 0.4837(3) 0.8705(3) 0.42533(18) 0.0289(7) Uani 1 1 d . . . .
N4 N 0.4120(4) 0.8567(3) 0.51384(19) 0.0346(8) Uani 1 1 d . . . .
N5 N 0.4720(4) 0.7247(3) 0.56146(19) 0.0365(8) Uani 1 1 d . . . .
N6 N 0.5825(4) 0.6517(3) 0.50439(18) 0.0306(7) Uani 1 1 d D . . .
N7 N 0.9866(4) 0.2884(3) 0.42913(18) 0.0337(8) Uani 1 1 d . . . .
N8 N 1.1069(4) 0.1620(3) 0.4423(2) 0.0422(8) Uani 1 1 d . . . .
N9 N 1.1983(4) 0.1496(3) 0.3655(2) 0.0400(8) Uani 1 1 d . . . .
N10 N 1.1360(4) 0.2696(3) 0.30125(19) 0.0314(7) Uani 1 1 d D . . .
N11 N 1.1656(4) 0.4269(3) 0.12895(19) 0.0344(8) Uani 1 1 d . . . .
N12 N 1.2414(4) 0.4460(3) 0.04127(19) 0.0387(8) Uani 1 1 d . . . .
N13 N 1.1689(4) 0.5721(3) -0.00894(19) 0.0356(8) Uani 1 1 d . . . .
N14 N 1.0444(4) 0.6354(3) 0.04724(19) 0.0296(7) Uani 1 1 d D . . .
N15 N 0.6321(4) 0.9980(3) 0.12479(19) 0.0281(7) Uani 1 1 d D . . .
N16 N 0.5393(3) 1.1389(3) 0.11329(19) 0.0296(7) Uani 1 1 d . . . .
N17 N 0.4687(4) 1.1582(3) 0.19305(19) 0.0308(7) Uani 1 1 d . . . .
N18 N 0.5184(4) 1.0284(3) 0.25548(19) 0.0276(7) Uani 1 1 d D . . .
S1 S 0.78806(11) 0.32186(10) 0.65532(6) 0.0290(2) Uani 1 1 d . . . .
S2 S 0.87437(11) 0.99522(10) -0.10105(6) 0.0285(2) Uani 1 1 d . . . .
O1 O 0.7442(3) 0.4649(3) 0.68322(16) 0.0378(6) Uani 1 1 d . . . .
O2 O 0.7517(3) 0.3611(3) 0.55717(16) 0.0360(6) Uani 1 1 d D . . .
O3 O 0.9620(3) 0.2521(3) 0.65571(17) 0.0372(6) Uani 1 1 d . . . .
O4 O 0.6786(3) 0.2211(3) 0.71025(15) 0.0340(6) Uani 1 1 d . . . .
O5 O 0.8186(3) 1.1505(3) -0.09501(17) 0.0390(7) Uani 1 1 d . . . .
O6 O 0.7974(3) 0.9750(3) -0.17866(18) 0.0401(7) Uani 1 1 d D . . .
O7 O 1.0519(3) 0.9477(3) -0.12188(18) 0.0467(7) Uani 1 1 d . . . .
O8 O 0.8088(3) 0.8922(3) -0.01900(15) 0.0404(7) Uani 1 1 d . . . .
O9 O 0.4852(6) 0.2930(6) 0.9108(2) 0.0443(15) Uani 0.887(14) 1 d D P A 1
O9' O 0.532(5) 0.350(4) 0.918(2) 0.0443(15) Uani 0.113(14) 1 d D P A 2
O10 O 0.4409(7) 0.5023(6) 0.7738(4) 0.0459(15) Uani 0.825(16) 1 d D P B 1
O10' O 0.485(3) 0.532(3) 0.7966(18) 0.0459(15) Uani 0.175(16) 1 d D P B 2
O11 O 0.2091(4) 0.7233(3) 0.7785(2) 0.0457(7) Uani 1 1 d D . . .
O12 O 0.1672(5) 0.9745(4) 0.6502(2) 0.0734(11) Uani 1 1 d D . . .
H2A H 0.832(5) 0.337(6) 0.517(3) 0.13(3) Uiso 1 1 d D . . .
H6A H 0.781(6) 1.060(3) -0.214(3) 0.081(17) Uiso 1 1 d D . . .
H9A H 0.458(8) 0.320(8) 0.959(3) 0.20(4) Uiso 1 1 d D . . .
H9B H 0.585(3) 0.264(5) 0.917(3) 0.068(17) Uiso 1 1 d D . . .
H10A H 0.392(5) 0.588(3) 0.783(3) 0.09(2) Uiso 1 1 d D . . .
H10B H 0.538(5) 0.508(9) 0.748(4) 0.20(4) Uiso 1 1 d D . . .
H10C H 0.468(6) 0.444(4) 0.824(2) 0.077(18) Uiso 1 1 d D . . .
H11A H 0.203(6) 0.803(3) 0.736(2) 0.070(16) Uiso 1 1 d D . . .
H11B H 0.172(6) 0.773(5) 0.816(3) 0.071(17) Uiso 1 1 d D . . .
H12A H 0.186(9) 0.965(8) 0.597(2) 0.16(3) Uiso 1 1 d D . . .
H12B H 0.088(5) 1.047(4) 0.647(4) 0.10(2) Uiso 1 1 d D . . .
H6 H 0.647(4) 0.563(3) 0.522(3) 0.058(13) Uiso 1 1 d D . . .
H10 H 1.178(4) 0.282(4) 0.2418(14) 0.046(12) Uiso 1 1 d D . . .
H14 H 0.972(4) 0.721(3) 0.029(3) 0.058(13) Uiso 1 1 d D . . .
H15 H 0.689(5) 0.963(5) 0.076(2) 0.082(17) Uiso 1 1 d D . . .
H18 H 0.482(6) 1.013(6) 0.3155(15) 0.10(2) Uiso 1 1 d D . . .

loop_
_atom_site_aniso_label
_atom_site_aniso_U_11
_atom_site_aniso_U_22
_atom_site_aniso_U_33
_atom_site_aniso_U_23
_atom_site_aniso_U_13
_atom_site_aniso_U_12
C1 0.0236(19) 0.0276(19) 0.0198(18) -0.0023(14) -0.0037(14) 0.0020(15)
C2 0.0189(17) 0.0201(17) 0.0255(18) -0.0048(14) -0.0020(13) 0.0000(14)
C3 0.0204(18) 0.0248(18) 0.0214(18) -0.0043(14) -0.0022(13) -0.0012(15)
C4 0.0196(18) 0.0239(18) 0.0219(18) -0.0024(14) -0.0011(14) 0.0008(15)
C5 0.027(2) 0.0257(19) 0.0233(19) -0.0048(15) -0.0033(14) 0.0034(16)
C6 0.0248(19) 0.0213(17) 0.0199(18) -0.0042(13) -0.0013(14) -0.0001(15)
C7 0.0205(18) 0.0222(18) 0.0261(19) -0.0062(14) -0.0039(14) -0.0013(15)
C8 0.028(2) 0.0244(19) 0.0191(18) -0.0039(14) -0.0013(14) 0.0015(16)
N1 0.0226(15) 0.0259(16) 0.0225(15) -0.0038(12) -0.0023(12) 0.0007(13)
N2 0.0232(16) 0.0244(15) 0.0231(15) -0.0046(12) -0.0014(12) 0.0009(13)
N3 0.0323(17) 0.0260(16) 0.0221(16) -0.0070(12) 0.0011(12) 0.0025(14)
N4 0.0392(19) 0.0343(18) 0.0210(16) -0.0066(13) -0.0007(13) 0.0055(15)
N5 0.0408(19) 0.0337(18) 0.0215(17) -0.0043(13) 0.0014(13) 0.0087(15)
N6 0.0313(18) 0.0308(18) 0.0179(16) -0.0004(13) -0.0015(13) 0.0067(15)
N7 0.0398(19) 0.0249(16) 0.0223(16) 0.0018(12) -0.0024(13) 0.0082(14)
N8 0.046(2) 0.0346(19) 0.0281(18) -0.0019(14) -0.0013(15) 0.0135(16)
N9 0.043(2) 0.0332(18) 0.0263(17) -0.0009(14) -0.0023(14) 0.0130(16)
N10 0.0353(18) 0.0287(17) 0.0178(16) -0.0036(13) 0.0014(13) 0.0087(14)
N11 0.0333(18) 0.0368(18) 0.0227(17) -0.0072(13) 0.0026(13) 0.0055(15)
N12 0.040(2) 0.041(2) 0.0231(17) -0.0057(14) 0.0021(14) 0.0034(16)
N13 0.0370(19) 0.0354(18) 0.0260(17) -0.0066(14) 0.0040(14) -0.0009(15)
N14 0.0329(18) 0.0288(17) 0.0192(16) -0.0022(13) -0.0006(13) 0.0012(15)
N15 0.0282(17) 0.0245(16) 0.0242(17) -0.0027(13) -0.0025(13) 0.0028(14)
N16 0.0254(17) 0.0263(16) 0.0297(17) -0.0029(13) -0.0037(13) 0.0033(13)
N17 0.0297(17) 0.0264(16) 0.0266(17) 0.0002(13) -0.0037(13) 0.0036(13)
N18 0.0279(17) 0.0246(16) 0.0222(17) 0.0011(13) -0.0045(13) 0.0022(13)
S1 0.0289(5) 0.0300(5) 0.0228(5) -0.0019(4) -0.0037(4) -0.0016(4)
S2 0.0307(5) 0.0296(5) 0.0208(5) -0.0021(4) -0.0046(4) -0.0020(4)
O1 0.0397(16) 0.0342(15) 0.0358(15) -0.0113(12) 0.0004(12) -0.0030(12)
O2 0.0391(16) 0.0414(16) 0.0168(13) -0.0018(11) -0.0028(11) 0.0037(13)
O3 0.0275(14) 0.0375(15) 0.0433(16) -0.0086(12) -0.0090(11) 0.0012(12)
O4 0.0344(15) 0.0368(15) 0.0263(14) 0.0027(11) -0.0058(11) -0.0095(12)
O5 0.0485(17) 0.0243(13) 0.0425(16) -0.0054(11) -0.0159(12) 0.0001(12)
O6 0.0567(18) 0.0336(16) 0.0323(15) -0.0005(13) -0.0228(13) -0.0083(14)
O7 0.0288(15) 0.0558(18) 0.0542(18) -0.0193(14) -0.0046(13) -0.0012(13)
O8 0.0515(17) 0.0342(15) 0.0232(14) 0.0018(11) 0.0040(12) -0.0048(13)
O9 0.040(2) 0.049(3) 0.0337(18) -0.0054(16) -0.0034(15) 0.0027(19)
O9' 0.040(2) 0.049(3) 0.0337(18) -0.0054(16) -0.0034(15) 0.0027(19)
O10 0.050(3) 0.041(2) 0.041(3) -0.0057(19) -0.007(2) -0.003(2)
O10' 0.050(3) 0.041(2) 0.041(3) -0.0057(19) -0.007(2) -0.003(2)
O11 0.053(2) 0.0441(19) 0.0346(18) -0.0093(16) -0.0054(15) -0.0009(16)
O12 0.084(3) 0.061(2) 0.034(2) -0.0003(16) 0.0026(17) 0.035(2)

loop_
_atom_type_symbol
_atom_type_description
_atom_type_scat_dispersion_real
_atom_type_scat_dispersion_imag
_atom_type_scat_source
C C 0.0033 0.0016 'International Tables Vol C Tables 4.2.6.8 and 6.1.1.4'
H H 0.0000 0.0000 'International Tables Vol C Tables 4.2.6.8 and 6.1.1.4'
N N 0.0061 0.0033 'International Tables Vol C Tables 4.2.6.8 and 6.1.1.4'
S S 0.1246 0.1234 'International Tables Vol C Tables 4.2.6.8 and 6.1.1.4'
O O 0.0106 0.0060 'International Tables Vol C Tables 4.2.6.8 and 6.1.1.4'

loop_
_geom_angle_atom_site_label_1
_geom_angle_atom_site_label_2
_geom_angle_atom_site_label_3
_geom_angle
N3 C1 N6 107.4(3)
N3 C1 C2 130.1(3)
N6 C1 C2 122.5(3)
N1 C2 C3 119.9(3)
N1 C2 C1 112.8(3)
C3 C2 C1 127.4(3)
N2 C3 C2 120.3(3)
N2 C3 C4 112.1(3)
C2 C3 C4 127.6(3)
N18 C4 N15 105.4(3)
N18 C4 C3 129.8(3)
N15 C4 C3 124.7(3)
N10 C5 N7 106.7(3)
N10 C5 C6 130.1(3)
N7 C5 C6 123.1(3)
N1 C6 C7 119.9(3)
N1 C6 C5 112.2(3)
C7 C6 C5 127.8(3)
N2 C7 C6 119.9(3)
N2 C7 C8 112.3(3)
C6 C7 C8 127.8(3)
N11 C8 N14 108.3(3)
N11 C8 C7 129.6(3)
N14 C8 C7 122.1(3)
C2 N1 C6 120.3(3)
C7 N2 C3 119.7(3)
C1 N3 N4 106.9(3)
N5 N4 N3 109.5(3)
N4 N5 N6 107.3(3)
N5 N6 C1 108.9(3)
N5 N6 H6 124(3)
C1 N6 H6 127(3)
C5 N7 N8 107.4(3)
N9 N8 N7 109.5(3)
N8 N9 N10 106.8(3)
C5 N10 N9 109.5(3)
C5 N10 H10 128(2)
N9 N10 H10 122(2)
C8 N11 N12 106.0(3)
N13 N12 N11 110.6(3)
N12 N13 N14 106.1(3)
C8 N14 N13 109.0(3)
C8 N14 H14 127(3)
N13 N14 H14 124(3)
C4 N15 N16 110.2(3)
C4 N15 H15 129(3)
N16 N15 H15 120(3)
N17 N16 N15 107.4(3)
N16 N17 N18 107.7(3)
C4 N18 N17 109.3(3)
C4 N18 H18 126(3)
N17 N18 H18 124(3)
O3 S1 O4 112.61(14)
O3 S1 O1 112.40(15)
O4 S1 O1 110.52(14)
O3 S1 O2 108.41(15)
O4 S1 O2 106.59(15)
O1 S1 O2 105.89(15)
O7 S2 O5 114.44(17)
O7 S2 O8 110.44(16)
O5 S2 O8 111.68(15)
O7 S2 O6 107.17(16)
O5 S2 O6 108.08(15)
O8 S2 O6 104.40(16)
S1 O2 H2A 117(4)
S2 O6 H6A 105(3)
H9A O9 H9B 94(6)
H9A O9' H9B 93(6)
H10A O10 H10B 108(6)
H10A O10 H10C 109(4)
H10B O10 H10C 96(6)
H10A O10' H10B 106(6)
H10A O10' H10C 108(5)
H10B O10' H10C 96(6)
H11A O11 H11B 90(4)
H12A O12 H12B 101(6)

loop_
_geom_bond_atom_site_label_1
_geom_bond_atom_site_label_2
_geom_bond_distance
C1 N3 1.320(4)
C1 N6 1.335(4)
C1 C2 1.464(4)
C2 N1 1.322(4)
C2 C3 1.406(4)
C3 N2 1.332(4)
C3 C4 1.462(4)
C4 N18 1.320(4)
C4 N15 1.325(4)
C5 N10 1.318(4)
C5 N7 1.336(4)
C5 C6 1.466(4)
C6 N1 1.329(4)
C6 C7 1.412(4)
C7 N2 1.328(4)
C7 C8 1.469(4)
C8 N11 1.321(4)
C8 N14 1.333(4)
N3 N4 1.355(4)
N4 N5 1.292(4)
N5 N6 1.333(4)
N6 H6 0.880(19)
N7 N8 1.350(4)
N8 N9 1.286(4)
N9 N10 1.351(4)
N10 H10 0.897(18)
N11 N12 1.351(4)
N12 N13 1.304(4)
N13 N14 1.338(4)
N14 H14 0.892(19)
N15 N16 1.343(4)
N15 H15 0.902(19)
N16 N17 1.288(4)
N17 N18 1.360(4)
N18 H18 0.893(19)
S1 O3 1.442(2)
S1 O4 1.460(2)
S1 O1 1.464(3)
S1 O2 1.531(3)
S2 O7 1.437(3)
S2 O5 1.442(2)
S2 O8 1.463(2)
S2 O6 1.549(3)
O2 H2A 0.84(2)
O6 H6A 0.827(19)
O9 H9A 0.82(2)
O9 H9B 0.827(19)
O9' H9A 0.83(2)
O9' H9B 0.828(19)
O10 H10A 0.841(19)
O10 H10B 0.84(2)
O10 H10C 0.853(19)
O10' H10A 0.857(19)
O10' H10B 0.84(2)
O10' H10C 0.846(19)
O11 H11A 0.847(19)
O11 H11B 0.805(19)
O12 H12A 0.82(2)
O12 H12B 0.824(19)

loop_
_geom_hbond_atom_site_label_D
_geom_hbond_atom_site_label_H
_geom_hbond_atom_site_label_A
_geom_hbond_distance_DH
_geom_hbond_distance_HA
_geom_hbond_distance_DA
_geom_hbond_angle_DHA
_geom_hbond_site_symmetry_A
O2 H2A N7 0.84(2) 1.74(2) 2.585(4) 176(6) .
O6 H6A S1 0.827(19) 2.72(2) 3.540(3) 169(4) 1_564
O6 H6A O4 0.827(19) 1.78(2) 2.576(3) 160(5) 1_564
O9 H9A N12 0.82(2) 2.26(5) 2.949(5) 142(7) 1_456
O9 H9A N16 0.82(2) 2.62(7) 3.129(5) 121(7) 1_546
O9' H9A N12 0.83(2) 2.26(5) 2.87(3) 131(7) 1_456
O9' H9A N16 0.83(2) 2.62(7) 3.11(3) 119(7) 1_546
O9 H9B O5 0.827(19) 1.98(2) 2.775(5) 161(4) 1_546
O9' H9B O5 0.828(19) 1.98(2) 2.66(3) 139(4) 1_546
O10 H10A O11 0.841(19) 1.73(2) 2.470(6) 146(4) .
O10' H10A O11 0.857(19) 1.73(2) 2.56(2) 164(4) .
O10 H10B S1 0.84(2) 2.79(5) 3.420(5) 133(5) .
O10 H10B O1 0.84(2) 1.82(2) 2.624(6) 161(6) .
O10' H10B S1 0.84(2) 2.79(5) 3.56(3) 152(8) .
O10' H10B O1 0.84(2) 1.82(2) 2.55(2) 145(5) .
O10 H10C O9 0.853(19) 1.660(19) 2.474(6) 159(4) .
O10' H10C O9' 0.846(19) 1.60(4) 2.19(4) 124(4) .
O11 H11A O12 0.847(19) 1.78(2) 2.627(5) 174(4) .
O11 H11B O7 0.805(19) 2.07(2) 2.848(4) 163(5) 1_456
O12 H12A N4 0.82(2) 2.24(5) 2.863(4) 133(6) .
O12 H12A N8 0.82(2) 2.68(6) 3.274(5) 131(6) 1_465
O12 H12B O3 0.824(19) 1.98(3) 2.756(4) 157(5) 1_465
N6 H6 S1 0.880(19) 2.80(3) 3.604(3) 153(3) .
N6 H6 O1 0.880(19) 2.62(3) 3.193(4) 124(3) .
N6 H6 O2 0.880(19) 1.86(2) 2.730(4) 169(4) .
N10 H10 N11 0.897(18) 1.89(3) 2.651(4) 141(3) .
N10 H10 N17 0.897(18) 2.48(3) 3.036(4) 121(3) 1_645
N14 H14 S2 0.892(19) 2.85(3) 3.655(3) 151(3) .
N14 H14 O8 0.892(19) 1.92(2) 2.803(4) 173(4) .
N15 H15 S2 0.902(19) 2.82(3) 3.647(3) 153(4) .
N15 H15 O8 0.902(19) 1.78(2) 2.684(4) 178(4) .
N18 H18 N3 0.893(19) 1.84(3) 2.623(4) 145(5) .
N18 H18 N9 0.893(19) 2.48(5) 3.001(4) 118(4) 1_465

loop_
_geom_torsion_atom_site_label_1
_geom_torsion_atom_site_label_2
_geom_torsion_atom_site_label_3
_geom_torsion_atom_site_label_4
_geom_torsion
N3 C1 C2 N1 177.2(3)
N6 C1 C2 N1 -2.4(5)
N3 C1 C2 C3 -1.6(6)
N6 C1 C2 C3 178.8(3)
N1 C2 C3 N2 -1.3(5)
C1 C2 C3 N2 177.4(3)
N1 C2 C3 C4 179.8(3)
C1 C2 C3 C4 -1.5(6)
N2 C3 C4 N18 -170.0(3)
C2 C3 C4 N18 9.0(6)
N2 C3 C4 N15 5.9(5)
C2 C3 C4 N15 -175.1(3)
N10 C5 C6 N1 -176.5(3)
N7 C5 C6 N1 0.2(5)
N10 C5 C6 C7 -0.5(6)
N7 C5 C6 C7 176.2(3)
N1 C6 C7 N2 -1.2(5)
C5 C6 C7 N2 -176.9(3)
N1 C6 C7 C8 178.2(3)
C5 C6 C7 C8 2.4(6)
N2 C7 C8 N11 176.2(3)
C6 C7 C8 N11 -3.2(6)
N2 C7 C8 N14 -2.3(5)
C6 C7 C8 N14 178.3(3)
C3 C2 N1 C6 3.0(5)
C1 C2 N1 C6 -175.9(3)
C7 C6 N1 C2 -1.8(5)
C5 C6 N1 C2 174.6(3)
C6 C7 N2 C3 2.8(5)
C8 C7 N2 C3 -176.6(3)
C2 C3 N2 C7 -1.7(5)
C4 C3 N2 C7 177.4(3)
N6 C1 N3 N4 -0.7(4)
C2 C1 N3 N4 179.7(3)
C1 N3 N4 N5 0.5(4)
N3 N4 N5 N6 -0.2(4)
N4 N5 N6 C1 -0.3(4)
N3 C1 N6 N5 0.6(4)
C2 C1 N6 N5 -179.7(3)
N10 C5 N7 N8 1.1(4)
C6 C5 N7 N8 -176.2(3)
C5 N7 N8 N9 -0.6(4)
N7 N8 N9 N10 -0.2(4)
N7 C5 N10 N9 -1.3(4)
C6 C5 N10 N9 175.8(3)
N8 N9 N10 C5 1.0(4)
N14 C8 N11 N12 0.3(4)
C7 C8 N11 N12 -178.4(4)
C8 N11 N12 N13 -0.2(4)
N11 N12 N13 N14 0.0(4)
N11 C8 N14 N13 -0.3(4)
C7 C8 N14 N13 178.5(3)
N12 N13 N14 C8 0.2(4)
N18 C4 N15 N16 0.6(4)
C3 C4 N15 N16 -176.1(3)
C4 N15 N16 N17 -0.6(4)
N15 N16 N17 N18 0.4(4)
N15 C4 N18 N17 -0.3(4)
C3 C4 N18 N17 176.1(3)
N16 N17 N18 C4 0.0(4)
